data_1541737
loop_
_publ_author_name
'Dickerson, R.E.'
'Wheatley, P.J.'
'Howell, P.A.'
'Lipscomb, W.N.'

_publ_section_title
;
 Crystal and molecular structure of B9 H15
;
_journal_name_full 'Journal of Chemical Physics'
_journal_page_first 200
_journal_page_last 209
_journal_volume 27
_journal_year 1957
_chemical_formula_sum 'B9 H15'
_space_group_IT_number 14
_symmetry_space_group_name_Hall '-P 2yn'
_symmetry_space_group_name_H-M 'P 1 21/n 1'
_cell_angle_alpha 90
_cell_angle_beta 109.15
_cell_angle_gamma 90
_cell_formula_units_Z 4
_cell_length_a 11.8
_cell_length_b 6.94
_cell_length_c 11.25
_cell_volume 870.304
_citation_journal_id_ASTM JCPSA6
_cod_data_source_file Dickerson_JCPSA6_1957_113.cif
_cod_data_source_block H15B9
_cod_original_cell_volume 870.3039
_cod_original_sg_symbol_Hall '-P 2ybc (x-z,y,z)'
_cod_original_formula_sum 'H15 B9'
_cod_database_code 1541737

loop_
_symmetry_equiv_pos_as_xyz
x,y,z
-x+1/2,y+1/2,-z+1/2
-x,-y,-z
x-1/2,-y-1/2,z-1/2

loop_
_atom_site_label
_atom_site_type_symbol
_atom_site_fract_x
_atom_site_fract_y
_atom_site_fract_z
_atom_site_occupancy
_atom_site_U_iso_or_equiv
H1 H-1 0.693 0.002 0.321 1 0.0
B8 B+1 0.555 0.481 0.222 1 0.0
H7 H-1 0.558 0.34 0.187 1 0.0
H3 H-1 0.435 0.102 0.338 1 0.0
H4 H-1 0.752 0.595 0.396 1 0.0
H9 H-1 0.446 0.499 0.229 1 0.0
H12 H-1 0.47 0.87 0.407 1 0.0
H6 H-1 0.25 0.866 0.145 1 0.0
H11 H-1 0.634 0.75 0.392 1 0.0
B2 B+1 0.337 0.79 0.213 1 0.0
B9 B+1 0.659 0.627 0.337 1 0.0
B5 B+1 0.43 0.633 0.134 1 0.0
H8 H-1 0.375 0.584 0.049 1 0.0
B3 B+1 0.446 0.946 0.319 1 0.0
B1 B+1 0.37 0.755 0.384 1 0.0
H13 H-1 0.283 0.636 0.279 1 0.0
H2 H-1 0.465 0.991 0.097 1 0.0
B4 B+1 0.469 0.872 0.182 1 0.0
H14 H-1 0.304 0.859 0.434 1 0.0
B7 B+1 0.586 0.714 0.18 1 0.0
H10 H-1 0.568 0.483 0.344 1 0.0
H15 H-1 0.411 0.64 0.416 1 0.0
B6 B+1 0.603 0.88 0.308 1 0.0
H5 H-1 0.619 0.752 0.094 1 0.0
